data_4320108
loop_
_publ_author_name
'Larry R. Falvello'
'Julio Gomez'
'Isabel Pascual'
'Milagros Tom\'as'
'Esteban P. Urriolabeitia'
'Arthur J. Schultz'

_publ_contact_author_address
; Department of Inorganic Chemistry
  University of Zaragoza
  Plaza San Francisco s/n
  E-50009 Zaragoza
  Spain
;
_publ_contact_author_fax 34()976761187
_publ_contact_author_name 'Larry R. Falvello'
_publ_contact_author_phone 34()976761179
_publ_section_title
;
 Saccharinate as a Versatile Polyfunctional Ligand. Four Distinct
 Coordination Modes, Misdirected Valence, and a Dominant Aggregate
 Structure from a Single Reaction System
;
_journal_name_full 'Inorganic Chemistry'
_journal_page_first 4455
_journal_page_last 4463
_journal_paper_doi 10.1021/ic010300x
_journal_volume 40
_journal_year 2001
_chemical_formula_sum 'C51 H40 Cl2 Cu2 N2 O6 P2 S2'
_chemical_formula_weight 1100.89
_chemical_name_systematic
; 
 ? 
;
_space_group_IT_number 15
_symmetry_cell_setting monoclinic
_symmetry_space_group_name_Hall '-C 2yc'
_symmetry_space_group_name_H-M 'C 1 2/c 1'
_atom_sites_solution_hydrogens geom
_atom_sites_solution_primary direct
_atom_sites_solution_secondary difmap
_audit_creation_method SHELXL-97
_cell_angle_alpha 90.00
_cell_angle_beta 90.561(8)
_cell_angle_gamma 90.00
_cell_formula_units_Z 4
_cell_length_a 19.8920(13)
_cell_length_b 16.6168(10)
_cell_length_c 15.2411(8)
_cell_measurement_reflns_used 25
_cell_measurement_temperature 293(2)
_cell_measurement_theta_max 15.0
_cell_measurement_theta_min 12.6
_cell_volume 5037.6(5)
_computing_cell_refinement 'CAD4/PC V1.5c beta (Nonius, 1994)'
_computing_data_collection 'CAD4/PC V1.5c beta (Nonius, 1994)'
_computing_data_reduction 'XCAD4B (Harms, 1994)'
_computing_molecular_graphics 'SHELXTL Rel. 5.05/VMS (Siemens, 1996)'
_computing_publication_material 'SHELX-97 (Sheldrick, 1997)'
_computing_structure_refinement 'SHELXL-97 (Sheldrick, 1997)'
_computing_structure_solution 'SHELXS-86 (Sheldrick, 1990)'
_diffrn_ambient_temperature 293(2)
_diffrn_measured_fraction_theta_full 0.000
_diffrn_measured_fraction_theta_max 0.482
_diffrn_measurement_device_type 'Nonius CAD-4'
_diffrn_measurement_method 'omega-2theta scans'
_diffrn_radiation_monochromator graphite
_diffrn_radiation_source 'fine-focus sealed tube'
_diffrn_radiation_type MoK\a
_diffrn_radiation_wavelength 0.71073
_diffrn_reflns_av_R_equivalents 0.0111
_diffrn_reflns_av_sigmaI/netI 0.0304
_diffrn_reflns_limit_h_max 23
_diffrn_reflns_limit_h_min 0
_diffrn_reflns_limit_k_max 19
_diffrn_reflns_limit_k_min 0
_diffrn_reflns_limit_l_max 18
_diffrn_reflns_limit_l_min -18
_diffrn_reflns_number 4565
_diffrn_reflns_theta_full 0.50
_diffrn_reflns_theta_max 24.98
_diffrn_reflns_theta_min 2.05
_diffrn_standards_interval_time 180
_diffrn_standards_number 3
_exptl_absorpt_coefficient_mu 1.147
_exptl_absorpt_correction_type psi-scan
_exptl_crystal_colour colorless
_exptl_crystal_density_diffrn 1.452
_exptl_crystal_density_method 'not measured'
_exptl_crystal_F_000 2248
_exptl_crystal_size_max 0.50
_exptl_crystal_size_mid 0.47
_exptl_crystal_size_min 0.31
_refine_diff_density_max 0.459
_refine_diff_density_min -0.486
_refine_diff_density_rms 0.064
_refine_ls_extinction_method none
_refine_ls_goodness_of_fit_ref 1.031
_refine_ls_hydrogen_treatment mixed
_refine_ls_matrix_type full
_refine_ls_number_parameters 334
_refine_ls_number_reflns 4430
_refine_ls_number_restraints 0
_refine_ls_restrained_S_all 1.031
_refine_ls_R_factor_all 0.0623
_refine_ls_R_factor_gt 0.0370
_refine_ls_shift/su_max 0.001
_refine_ls_shift/su_mean 0.000
_refine_ls_structure_factor_coef Fsqd
_refine_ls_weighting_details 'w=1/[\s^2^(Fo^2^)+(0.0492P)^2^+6.7564P] where P=(Fo^2^+2Fc^2^)/3'
_refine_ls_weighting_scheme calc
_refine_ls_wR_factor_gt 0.0876
_refine_ls_wR_factor_ref 0.0992
_reflns_number_gt 3412
_reflns_number_total 4430
_reflns_threshold_expression >2sigma(I)
_cod_data_source_file ic010300x_3.cif
_cod_data_source_block cpd5
_cod_depositor_comments
;
The following automatic conversions were performed:

'_exptl_absorpt_correction_type' tag value 'psi-scans' was replaced
with 'psi-scan' value.

Automatic conversion script
Id: cif_fix_values 1646 2011-03-28 12:23:43Z adriana 

The following automatic conversions were performed:

'_refine_ls_weighting_scheme' value 'calc
w=1/[\s^2^(Fo^2^)+(0.0492P)^2^+6.7564P] where P=(Fo^2^+2Fc^2^)/3' was
changed to 'calc'. New tag '_refine_ls_weighting_details' was
created. The value of the new tag was set to
'w=1/[\s^2^(Fo^2^)+(0.0492P)^2^+6.7564P] where P=(Fo^2^+2Fc^2^)/3'.

Automatic conversion script
Id: cif_fix_values 3143 2015-03-26 13:38:13Z robertas 
;
_cod_original_sg_symbol_H-M 'C 2/c'
_cod_database_code 4320108

loop_
_symmetry_equiv_pos_as_xyz
'x, y, z'
'-x, y, -z+1/2'
'x+1/2, y+1/2, z'
'-x+1/2, y+1/2, -z+1/2'
'-x, -y, -z'
'x, -y, z-1/2'
'-x+1/2, -y+1/2, -z'
'x+1/2, -y+1/2, z-1/2'

loop_
_atom_site_label
_atom_site_type_symbol
_atom_site_fract_x
_atom_site_fract_y
_atom_site_fract_z
_atom_site_U_iso_or_equiv
_atom_site_adp_type
_atom_site_occupancy
_atom_site_calc_flag
_atom_site_refinement_flags
_atom_site_disorder_assembly
_atom_site_disorder_group
Cu1 Cu 0.060173(18) 0.68283(2) 0.19157(2) 0.03936(13) Uani 1 d . . .
N1 N 0.10058(12) 0.63008(15) 0.29205(15) 0.0373(6) Uani 1 d . . .
C1 C 0.06817(15) 0.60088(17) 0.36251(18) 0.0336(6) Uani 1 d . . .
O1 O 0.00614(10) 0.59849(13) 0.36918(14) 0.0431(5) Uani 1 d . . .
C2 C 0.11447(15) 0.57237(18) 0.43243(19) 0.0363(7) Uani 1 d . . .
C3 C 0.0981(2) 0.5416(2) 0.5141(2) 0.0490(8) Uani 1 d . . .
H3 H 0.0551(18) 0.540(2) 0.528(2) 0.048(10) Uiso 1 d . . .
C4 C 0.1499(2) 0.5189(2) 0.5690(2) 0.0603(10) Uani 1 d . . .
H4 H 0.143(2) 0.500(3) 0.626(3) 0.082(13) Uiso 1 d . . .
C5 C 0.2158(2) 0.5258(2) 0.5443(2) 0.0612(10) Uani 1 d . . .
H5 H 0.253(2) 0.512(3) 0.581(3) 0.086(14) Uiso 1 d . . .
C6 C 0.23319(18) 0.5561(2) 0.4628(2) 0.0522(9) Uani 1 d . . .
H6 H 0.2791(17) 0.5556(19) 0.448(2) 0.044(9) Uiso 1 d . . .
C7 C 0.18074(15) 0.57972(18) 0.40851(19) 0.0372(7) Uani 1 d . . .
S1 S 0.18265(4) 0.62282(5) 0.30331(5) 0.03906(19) Uani 1 d . . .
O2 O 0.21257(12) 0.70101(15) 0.30537(15) 0.0548(6) Uani 1 d . . .
O3 O 0.20919(12) 0.56768(16) 0.24057(15) 0.0571(6) Uani 1 d . . .
P1 P 0.05582(4) 0.78078(5) 0.09570(5) 0.0407(2) Uani 1 d . . .
C8 C 0.07140(18) 0.8825(2) 0.1355(2) 0.0500(8) Uani 1 d . . .
C9 C 0.0354(3) 0.9492(2) 0.1085(3) 0.0781(13) Uani 1 d . . .
H9 H -0.0009 0.9432 0.0701 0.051(10) Uiso 1 calc R . .
C10 C 0.0534(4) 1.0251(3) 0.1385(4) 0.110(2) Uani 1 d . . .
H10 H 0.0292 1.0701 0.1203 0.15(2) Uiso 1 calc R . .
C11 C 0.1066(3) 1.0337(3) 0.1949(4) 0.1006(18) Uani 1 d . . .
H11 H 0.1185 1.0846 0.2150 0.111(18) Uiso 1 calc R . .
C12 C 0.1423(3) 0.9684(3) 0.2220(3) 0.0885(15) Uani 1 d . . .
H12 H 0.1788 0.9750 0.2599 0.101(16) Uiso 1 calc R . .
C13 C 0.1246(2) 0.8925(3) 0.1936(3) 0.0645(11) Uani 1 d . . .
H13 H 0.1486 0.8479 0.2136 0.067(12) Uiso 1 calc R . .
C14 C 0.11764(15) 0.7673(2) 0.0103(2) 0.0457(8) Uani 1 d . . .
C15 C 0.1367(2) 0.8301(3) -0.0444(3) 0.0671(11) Uani 1 d . . .
H15 H 0.1195 0.8815 -0.0362 0.069(13) Uiso 1 calc R . .
C16 C 0.1816(2) 0.8152(3) -0.1113(3) 0.0813(14) Uani 1 d . . .
H16 H 0.1939 0.8570 -0.1484 0.115(18) Uiso 1 calc R . .
C17 C 0.2078(2) 0.7411(4) -0.1238(3) 0.0818(14) Uani 1 d . . .
H17 H 0.2377 0.7321 -0.1692 0.084(14) Uiso 1 calc R . .
C18 C 0.1901(2) 0.6796(3) -0.0696(3) 0.0796(13) Uani 1 d . . .
H18 H 0.2082 0.6285 -0.0779 0.096(17) Uiso 1 calc R . .
C19 C 0.1451(2) 0.6930(2) -0.0020(3) 0.0632(10) Uani 1 d . . .
H19 H 0.1335 0.6510 0.0352 0.075(13) Uiso 1 calc R . .
C20 C -0.02423(16) 0.78391(19) 0.0367(2) 0.0438(8) Uani 1 d . . .
C21 C -0.0297(2) 0.7602(2) -0.0498(3) 0.0612(10) Uani 1 d . . .
H21 H 0.0087 0.7466 -0.0809 0.063(12) Uiso 1 calc R . .
C22 C -0.0924(2) 0.7566(3) -0.0905(4) 0.0812(14) Uani 1 d . . .
H22 H -0.0958 0.7402 -0.1487 0.081(14) Uiso 1 calc R . .
C23 C -0.1486(2) 0.7766(3) -0.0464(4) 0.0879(17) Uani 1 d . . .
H23 H -0.1904 0.7744 -0.0742 0.097(15) Uiso 1 calc R . .
C24 C -0.1436(2) 0.8002(3) 0.0394(4) 0.0880(17) Uani 1 d . . .
H24 H -0.1822 0.8145 0.0698 0.13(2) Uiso 1 calc R . .
C25 C -0.08198(19) 0.8031(3) 0.0810(3) 0.0679(12) Uani 1 d . . .
H25 H -0.0793 0.8181 0.1397 0.091(16) Uiso 1 calc R . .
C26 C 0.0000 0.4364(5) 0.2500 0.150(5) Uani 1 d S A -1
H26A H -0.0204 0.4714 0.2932 0.180 Uiso 1 calc R A -1
H26B H 0.0204 0.4714 0.2068 0.180 Uiso 0.00 calc PR A -1
Cl1 Cl 0.06212(10) 0.38944(11) 0.30055(13) 0.1355(6) Uani 1 d . A -1
Cl1A Cl -0.06212(10) 0.38944(11) 0.19945(13) 0.150 Uiso 0.00 d P A -1

loop_
_atom_site_aniso_label
_atom_site_aniso_U_11
_atom_site_aniso_U_22
_atom_site_aniso_U_33
_atom_site_aniso_U_23
_atom_site_aniso_U_13
_atom_site_aniso_U_12
Cu1 0.0360(2) 0.0457(2) 0.0363(2) 0.01271(17) -0.00485(15) -0.00086(17)
N1 0.0345(13) 0.0448(15) 0.0326(13) 0.0071(11) -0.0068(10) -0.0010(11)
C1 0.0396(17) 0.0289(15) 0.0321(15) 0.0004(12) -0.0069(12) 0.0013(12)
O1 0.0346(12) 0.0503(13) 0.0441(12) 0.0062(10) -0.0032(9) -0.0002(10)
C2 0.0396(17) 0.0355(16) 0.0338(15) 0.0015(13) -0.0072(13) -0.0018(13)
C3 0.054(2) 0.054(2) 0.0392(18) 0.0113(16) -0.0036(16) -0.0046(17)
C4 0.078(3) 0.063(2) 0.039(2) 0.0168(18) -0.0123(19) -0.003(2)
C5 0.068(3) 0.067(3) 0.048(2) 0.0103(19) -0.0272(19) 0.004(2)
C6 0.043(2) 0.062(2) 0.051(2) -0.0003(18) -0.0173(16) 0.0034(17)
C7 0.0414(17) 0.0363(16) 0.0337(15) -0.0009(13) -0.0107(13) -0.0001(13)
S1 0.0342(4) 0.0520(5) 0.0309(4) 0.0016(3) -0.0051(3) -0.0022(3)
O2 0.0508(14) 0.0609(16) 0.0528(14) 0.0079(12) -0.0022(11) -0.0207(12)
O3 0.0484(14) 0.0808(18) 0.0419(13) -0.0151(12) -0.0010(10) 0.0099(13)
P1 0.0381(4) 0.0432(5) 0.0407(5) 0.0133(4) -0.0072(3) -0.0047(4)
C8 0.056(2) 0.048(2) 0.0460(19) 0.0103(16) -0.0003(16) -0.0104(16)
C9 0.106(4) 0.050(2) 0.078(3) 0.004(2) -0.035(3) -0.003(2)
C10 0.168(6) 0.049(3) 0.113(4) 0.003(3) -0.040(4) -0.003(3)
C11 0.150(6) 0.066(3) 0.085(4) -0.006(3) -0.014(4) -0.038(4)
C12 0.100(4) 0.091(4) 0.075(3) -0.001(3) -0.020(3) -0.043(3)
C13 0.063(2) 0.071(3) 0.059(2) 0.006(2) -0.0085(19) -0.018(2)
C14 0.0369(17) 0.056(2) 0.0439(18) 0.0128(16) -0.0040(14) -0.0044(15)
C15 0.067(3) 0.063(3) 0.071(3) 0.024(2) 0.015(2) -0.001(2)
C16 0.073(3) 0.097(4) 0.074(3) 0.034(3) 0.019(2) -0.009(3)
C17 0.061(3) 0.115(4) 0.069(3) 0.013(3) 0.018(2) 0.004(3)
C18 0.081(3) 0.085(3) 0.073(3) 0.005(3) 0.015(2) 0.022(3)
C19 0.067(2) 0.061(2) 0.062(2) 0.015(2) 0.0095(19) 0.004(2)
C20 0.0381(17) 0.0394(17) 0.054(2) 0.0168(15) -0.0099(14) -0.0022(14)
C21 0.062(2) 0.051(2) 0.069(3) -0.0031(19) -0.023(2) 0.0068(18)
C22 0.084(3) 0.059(3) 0.099(4) -0.002(2) -0.052(3) 0.000(2)
C23 0.056(3) 0.069(3) 0.137(5) 0.036(3) -0.047(3) -0.010(2)
C24 0.042(2) 0.106(4) 0.115(4) 0.055(3) -0.001(3) 0.006(2)
C25 0.050(2) 0.086(3) 0.068(3) 0.031(2) 0.0007(19) 0.008(2)
C26 0.246(13) 0.081(6) 0.121(7) 0.000 -0.081(8) 0.000
Cl1 0.1504(16) 0.1069(12) 0.1483(15) 0.0187(11) -0.0429(12) 0.0028(11)

loop_
_atom_type_symbol
_atom_type_description
_atom_type_scat_dispersion_real
_atom_type_scat_dispersion_imag
_atom_type_scat_source
C C 0.0033 0.0016 'International Tables Vol C Tables 4.2.6.8 and 6.1.1.4'
H H 0.0000 0.0000 'International Tables Vol C Tables 4.2.6.8 and 6.1.1.4'
N N 0.0061 0.0033 'International Tables Vol C Tables 4.2.6.8 and 6.1.1.4'
O O 0.0106 0.0060 'International Tables Vol C Tables 4.2.6.8 and 6.1.1.4'
P P 0.1023 0.0942 'International Tables Vol C Tables 4.2.6.8 and 6.1.1.4'
S S 0.1246 0.1234 'International Tables Vol C Tables 4.2.6.8 and 6.1.1.4'
Cu Cu 0.3201 1.2651 'International Tables Vol C Tables 4.2.6.8 and 6.1.1.4'
Cl Cl 0.1484 0.1585 'International Tables Vol C Tables 4.2.6.8 and 6.1.1.4'

loop_
_geom_angle_atom_site_label_1
_geom_angle_atom_site_label_2
_geom_angle_atom_site_label_3
_geom_angle
_geom_angle_site_symmetry_1
_geom_angle_site_symmetry_3
_geom_angle_publ_flag
N1 Cu1 O1 107.28(10) . 2 y
N1 Cu1 P1 151.61(8) . . y
O1 Cu1 P1 100.30(6) 2 . y
N1 Cu1 Cu1 81.81(7) . 2 y
O1 Cu1 Cu1 76.32(6) 2 2 y
P1 Cu1 Cu1 111.72(3) . 2 y
C1 N1 S1 111.86(19) . . y
C1 N1 Cu1 126.6(2) . . y
S1 N1 Cu1 121.39(14) . . y
O1 C1 N1 124.1(3) . . y
O1 C1 C2 122.9(3) . . ?
N1 C1 C2 112.9(3) . . ?
C1 O1 Cu1 123.78(19) . 2 y
C7 C2 C3 120.3(3) . . ?
C7 C2 C1 111.8(3) . . ?
C3 C2 C1 127.9(3) . . ?
C4 C3 C2 117.7(4) . . ?
C4 C3 H3 124(2) . . ?
C2 C3 H3 118(2) . . ?
C5 C4 C3 121.6(4) . . ?
C5 C4 H4 116(3) . . ?
C3 C4 H4 122(3) . . ?
C4 C5 C6 121.6(3) . . ?
C4 C5 H5 124(3) . . ?
C6 C5 H5 114(3) . . ?
C7 C6 C5 116.4(4) . . ?
C7 C6 H6 126(2) . . ?
C5 C6 H6 117(2) . . ?
C2 C7 C6 122.4(3) . . ?
C2 C7 S1 107.9(2) . . ?
C6 C7 S1 129.7(3) . . ?
O3 S1 O2 116.17(15) . . ?
O3 S1 N1 110.49(14) . . ?
O2 S1 N1 110.39(14) . . ?
O3 S1 C7 111.14(15) . . ?
O2 S1 C7 111.30(14) . . ?
N1 S1 C7 95.45(13) . . ?
C14 P1 C8 103.81(16) . . ?
C14 P1 C20 104.20(15) . . ?
C8 P1 C20 106.43(16) . . ?
C14 P1 Cu1 111.41(11) . . ?
C8 P1 Cu1 117.55(11) . . ?
C20 P1 Cu1 112.30(10) . . ?
C9 C8 C13 119.1(4) . . ?
C9 C8 P1 124.1(3) . . ?
C13 C8 P1 116.8(3) . . ?
C8 C9 C10 120.0(4) . . ?
C8 C9 H9 120.0 . . ?
C10 C9 H9 120.0 . . ?
C11 C10 C9 119.9(5) . . ?
C11 C10 H10 120.1 . . ?
C9 C10 H10 120.1 . . ?
C12 C11 C10 120.5(5) . . ?
C12 C11 H11 119.7 . . ?
C10 C11 H11 119.7 . . ?
C11 C12 C13 120.4(5) . . ?
C11 C12 H12 119.8 . . ?
C13 C12 H12 119.8 . . ?
C12 C13 C8 120.1(4) . . ?
C12 C13 H13 120.0 . . ?
C8 C13 H13 120.0 . . ?
C19 C14 C15 119.0(4) . . ?
C19 C14 P1 119.0(3) . . ?
C15 C14 P1 122.0(3) . . ?
C16 C15 C14 119.3(4) . . ?
C16 C15 H15 120.3 . . ?
C14 C15 H15 120.3 . . ?
C17 C16 C15 121.2(4) . . ?
C17 C16 H16 119.4 . . ?
C15 C16 H16 119.4 . . ?
C16 C17 C18 119.8(4) . . ?
C16 C17 H17 120.1 . . ?
C18 C17 H17 120.1 . . ?
C17 C18 C19 120.0(5) . . ?
C17 C18 H18 120.0 . . ?
C19 C18 H18 120.0 . . ?
C14 C19 C18 120.6(4) . . ?
C14 C19 H19 119.7 . . ?
C18 C19 H19 119.7 . . ?
C25 C20 C21 118.5(3) . . ?
C25 C20 P1 119.7(3) . . ?
C21 C20 P1 121.5(3) . . ?
C20 C21 C22 120.0(4) . . ?
C20 C21 H21 120.0 . . ?
C22 C21 H21 120.0 . . ?
C23 C22 C21 120.7(5) . . ?
C23 C22 H22 119.6 . . ?
C21 C22 H22 119.6 . . ?
C22 C23 C24 119.6(4) . . ?
C22 C23 H23 120.2 . . ?
C24 C23 H23 120.2 . . ?
C23 C24 C25 120.4(5) . . ?
C23 C24 H24 119.8 . . ?
C25 C24 H24 119.8 . . ?
C20 C25 C24 120.7(5) . . ?
C20 C25 H25 119.6 . . ?
C24 C25 H25 119.6 . . ?
Cl1A C26 Cl1 123.4(5) . . ?
Cl1 C26 H26A 106.5 . . ?
Cl1 C26 H26B 106.5 . . ?
H26A C26 H26B 106.5 . . ?

loop_
_geom_bond_atom_site_label_1
_geom_bond_atom_site_label_2
_geom_bond_distance
_geom_bond_site_symmetry_2
_geom_bond_publ_flag
Cu1 N1 1.933(2) . y
Cu1 O1 2.130(2) 2 y
Cu1 P1 2.1884(9) . y
Cu1 Cu1 2.9978(8) 2 y
N1 C1 1.348(4) . y
N1 S1 1.644(2) . y
C1 O1 1.240(3) . y
C1 C2 1.480(4) . ?
O1 Cu1 2.130(2) 2 ?
C2 C7 1.376(4) . ?
C2 C3 1.388(4) . ?
C3 C4 1.374(5) . ?
C3 H3 0.88(3) . ?
C4 C5 1.371(6) . ?
C4 H4 0.93(4) . ?
C5 C6 1.388(5) . ?
C5 H5 0.94(5) . ?
C6 C7 1.382(4) . ?
C6 H6 0.94(3) . ?
C7 S1 1.757(3) . ?
S1 O3 1.429(2) . ?
S1 O2 1.429(2) . ?
P1 C14 1.813(3) . ?
P1 C8 1.821(4) . ?
P1 C20 1.821(3) . ?
C8 C9 1.380(5) . ?
C8 C13 1.384(5) . ?
C9 C10 1.388(6) . ?
C9 H9 0.9300 . ?
C10 C11 1.365(8) . ?
C10 H10 0.9300 . ?
C11 C12 1.358(7) . ?
C11 H11 0.9300 . ?
C12 C13 1.378(6) . ?
C12 H12 0.9300 . ?
C13 H13 0.9300 . ?
C14 C19 1.364(5) . ?
C14 C15 1.391(5) . ?
C15 C16 1.384(6) . ?
C15 H15 0.9300 . ?
C16 C17 1.351(7) . ?
C16 H16 0.9300 . ?
C17 C18 1.362(6) . ?
C17 H17 0.9300 . ?
C18 C19 1.390(6) . ?
C18 H18 0.9300 . ?
C19 H19 0.9300 . ?
C20 C25 1.375(5) . ?
C20 C21 1.380(5) . ?
C21 C22 1.389(5) . ?
C21 H21 0.9300 . ?
C22 C23 1.352(7) . ?
C22 H22 0.9300 . ?
C23 C24 1.368(7) . ?
C23 H23 0.9300 . ?
C24 C25 1.376(6) . ?
C24 H24 0.9300 . ?
C25 H25 0.9300 . ?
C26 Cl1 1.647(4) . ?
C26 H26A 0.9700 . ?
